data_7715673
loop_
_publ_author_name
'Ghosh, Moushakhi'
'Parvin, Nasrina'
'Panwaria, Prakash'
'Tothadi, Srinu'
'Bakthavatsalam, Rangarajan'
'Therambram, Arshad'
'Khan, Shabana'

_publ_section_title
;
 Diverse structural reactivity patterns of a POCOP ligand with coinage
 metals.
;
_journal_issue 18
_journal_name_full 'Dalton transactions (Cambridge, England : 2003)'
_journal_page_first 7763
_journal_page_last 7774
_journal_paper_doi 10.1039/d3dt03921h
_journal_volume 53
_journal_year 2024
_chemical_formula_moiety 'C76 H80 Br4 Cu4 O4 P4'
_chemical_formula_sum 'C76 H80 Br4 Cu4 O4 P4'
_chemical_formula_weight 1755.08
_space_group_crystal_system triclinic
_space_group_IT_number 2
_space_group_name_Hall '-P 1'
_space_group_name_H-M_alt 'P -1'
_atom_sites_solution_hydrogens geom
_audit_creation_date 2024-03-30
_audit_creation_method
;
Olex2 1.3
(compiled 2020.11.12 svn.r5f609507 for OlexSys, GUI svn.r6272)
;
_audit_update_record
;
2024-03-30 deposited with the CCDC.	2024-04-02 downloaded from the CCDC.
;
_cell_angle_alpha 101.991(8)
_cell_angle_beta 101.226(8)
_cell_angle_gamma 110.003(7)
_cell_formula_units_Z 1
_cell_length_a 11.012(3)
_cell_length_b 13.359(3)
_cell_length_c 15.688(4)
_cell_measurement_reflns_used 9876
_cell_measurement_temperature 100
_cell_measurement_theta_max 28.29
_cell_measurement_theta_min 2.45
_cell_volume 2030.7(9)
_computing_cell_refinement 'SAINT v8.37A (Bruker, 2015)'
_computing_data_reduction 'SAINT v8.37A (Bruker, 2015)'
_computing_molecular_graphics 'Olex2 1.3 (Dolomanov et al., 2009)'
_computing_publication_material 'Olex2 1.3 (Dolomanov et al., 2009)'
_computing_structure_refinement 'ShelXL (Sheldrick, 2015)'
_computing_structure_solution 'SHELXT 2014/5 (Sheldrick, 2014)'
_diffrn_ambient_temperature 100.0
_diffrn_measured_fraction_theta_full 0.999
_diffrn_measured_fraction_theta_max 0.995
_diffrn_measurement_device_type 'Bruker APEX-II CCD'
_diffrn_measurement_method '\f and \w scans'
_diffrn_radiation_type MoK\a
_diffrn_radiation_wavelength 0.71073
_diffrn_reflns_av_R_equivalents 0.0610
_diffrn_reflns_av_unetI/netI 0.0453
_diffrn_reflns_Laue_measured_fraction_full 0.999
_diffrn_reflns_Laue_measured_fraction_max 0.995
_diffrn_reflns_limit_h_max 14
_diffrn_reflns_limit_h_min -14
_diffrn_reflns_limit_k_max 17
_diffrn_reflns_limit_k_min -17
_diffrn_reflns_limit_l_max 21
_diffrn_reflns_limit_l_min -20
_diffrn_reflns_number 75600
_diffrn_reflns_point_group_measured_fraction_full 0.999
_diffrn_reflns_point_group_measured_fraction_max 0.995
_diffrn_reflns_theta_full 25.242
_diffrn_reflns_theta_max 28.454
_diffrn_reflns_theta_min 2.081
_exptl_absorpt_coefficient_mu 3.123
_exptl_absorpt_correction_T_max 0.7457
_exptl_absorpt_correction_T_min 0.4921
_exptl_absorpt_correction_type multi-scan
_exptl_absorpt_process_details
'SADABS-2016/2 (Bruker,2016/2) was used for absorption correction. wR2(int) was 0.0962 before and 0.0484 after correction. The Ratio of minimum to maximum transmission is 0.6599. The \l/2 correction factor is Not present.'
_exptl_crystal_colour colourless
_exptl_crystal_colour_primary colourless
_exptl_crystal_density_diffrn 1.435
_exptl_crystal_description needle
_exptl_crystal_F_000 884
_exptl_crystal_size_max 0.19
_exptl_crystal_size_mid 0.16
_exptl_crystal_size_min 0.11
_refine_diff_density_max 1.329
_refine_diff_density_min -1.170
_refine_diff_density_rms 0.172
_refine_ls_extinction_method none
_refine_ls_goodness_of_fit_ref 1.029
_refine_ls_hydrogen_treatment constr
_refine_ls_matrix_type full
_refine_ls_number_parameters 421
_refine_ls_number_reflns 10201
_refine_ls_number_restraints 3
_refine_ls_restrained_S_all 1.029
_refine_ls_R_factor_all 0.0885
_refine_ls_R_factor_gt 0.0611
_refine_ls_shift/su_max 0.001
_refine_ls_shift/su_mean 0.000
_refine_ls_structure_factor_coef Fsqd
_refine_ls_weighting_details 'w=1/[\s^2^(Fo^2^)+(0.0806P)^2^+8.7221P] where P=(Fo^2^+2Fc^2^)/3'
_refine_ls_weighting_scheme calc
_refine_ls_wR_factor_gt 0.1566
_refine_ls_wR_factor_ref 0.1754
_reflns_Friedel_coverage 0.000
_reflns_number_gt 7541
_reflns_number_total 10201
_reflns_threshold_expression 'I > 2\s(I)'
_cod_data_source_file d3dt03921h2.cif
_cod_data_source_block a1_a
_cod_depositor_comments 'Adding full bibliography for 7715672--7715682.cif.'
_cod_database_code 7715673
_shelx_shelxl_version_number 2018/3
_shelx_space_group_comment
;
The symmetry employed for this shelxl refinement is uniquely defined
by the following loop, which should always be used as a source of
symmetry information in preference to the above space-group names.
They are only intended as comments.
;
_shelx_estimated_absorpt_t_max 0.725
_shelx_estimated_absorpt_t_min 0.588
_olex2_refinement_description
;
1. Restrained distances
 C33-C39 \\sim C40-C36 \\sim C37-C38
 with sigma of 0.02
2.a Aromatic/amide H refined with riding coordinates:
 C17(H17), C14(H14), C32(H32), C2(H2), C28(H28), C31(H31), C30(H30), C4(H4),
 C3(H3), C29(H29), C8(H8), C12(H12), C6(H6), C11(H11), C10(H10), C9(H9), C5(H5),
  C36(H36), C38(H38), C39(H39), C37(H37), C40(H40)
2.b Idealised Me refined as rotating group:
 C24(H24A,H24B,H24C), C20(H20A,H20B,H20C), C26(H26A,H26B,H26C), C25(H25A,H25B,
 H25C), C22(H22A,H22B,H22C), C21(H21A,H21B,H21C)
;
_olex2_submission_special_instructions 'No special instructions were received'

loop_
_space_group_symop_operation_xyz
'x, y, z'
'-x, -y, -z'

loop_
_atom_site_label
_atom_site_type_symbol
_atom_site_fract_x
_atom_site_fract_y
_atom_site_fract_z
_atom_site_U_iso_or_equiv
_atom_site_adp_type
_atom_site_occupancy
_atom_site_site_symmetry_order
_atom_site_calc_flag
_atom_site_refinement_flags_posn
_atom_site_refinement_flags_adp
_atom_site_refinement_flags_occupancy
_atom_site_disorder_assembly
_atom_site_disorder_group
Br1 Br 0.45302(5) 0.59641(4) 0.42465(3) 0.02889(13) Uani 1 1 d . . . . .
P1 P 0.75397(12) 0.68976(11) 0.30427(9) 0.0295(3) Uani 1 1 d . . . . .
Br2 Br 0.81197(5) 0.65578(6) 0.55584(4) 0.04817(18) Uani 1 1 d . . . . .
P2 P 0.43691(13) 0.28321(10) 0.30273(8) 0.0254(3) Uani 1 1 d . . . . .
Cu2 Cu 0.40658(6) 0.39862(5) 0.40903(4) 0.03251(16) Uani 1 1 d . . . . .
Cu1 Cu 0.67871(6) 0.64509(6) 0.41416(4) 0.03400(16) Uani 1 1 d . . . . .
O2 O 0.3742(3) 0.2789(3) 0.1972(2) 0.0284(7) Uani 1 1 d . . . . .
O1 O 0.6480(3) 0.6475(3) 0.2018(2) 0.0342(8) Uani 1 1 d . . . . .
C18 C 0.4125(4) 0.5678(4) 0.1190(3) 0.0235(9) Uani 1 1 d . . . . .
C17 C 0.2911(4) 0.4743(4) 0.0927(3) 0.0253(9) Uani 1 1 d . . . . .
H17 H 0.214991 0.477479 0.054490 0.030 Uiso 1 1 calc R . . . .
C15 C 0.3849(5) 0.3752(4) 0.1739(3) 0.0242(9) Uani 1 1 d . . . . .
C27 C 0.8881(5) 0.6480(4) 0.2822(4) 0.0316(11) Uani 1 1 d . . . . .
C1 C 0.6081(5) 0.2986(4) 0.3053(3) 0.0298(10) Uani 1 1 d . . . . .
C14 C 0.5094(4) 0.4647(4) 0.2011(3) 0.0271(10) Uani 1 1 d . . . . .
H14 H 0.585929 0.460573 0.237879 0.033 Uiso 1 1 calc R . . . .
C16 C 0.2708(4) 0.3768(4) 0.1171(3) 0.0237(9) Uani 1 1 d . . . . .
C13 C 0.5228(4) 0.5602(4) 0.1751(3) 0.0261(10) Uani 1 1 d . . . . .
C23 C 0.4247(5) 0.6729(4) 0.0898(3) 0.0293(10) Uani 1 1 d . . . . .
C19 C 0.1324(5) 0.2791(4) 0.0869(3) 0.0292(10) Uani 1 1 d . . . . .
C32 C 0.8958(6) 0.6085(5) 0.1961(4) 0.0391(12) Uani 1 1 d . . . . .
H32 H 0.827131 0.599634 0.144452 0.047 Uiso 1 1 calc R . . . .
C2 C 0.7095(6) 0.3531(6) 0.3848(4) 0.0483(15) Uani 1 1 d . . . . .
H2 H 0.689544 0.379967 0.439142 0.058 Uiso 1 1 calc R . . . .
C28 C 0.9906(5) 0.6605(5) 0.3575(4) 0.0404(13) Uani 1 1 d . . . . .
H28 H 0.986604 0.688019 0.417401 0.048 Uiso 1 1 calc R . . . .
C31 C 1.0034(6) 0.5816(5) 0.1846(4) 0.0441(13) Uani 1 1 d . . . . .
H31 H 1.008490 0.554727 0.124935 0.053 Uiso 1 1 calc R . . . .
C30 C 1.1032(6) 0.5936(5) 0.2588(4) 0.0445(14) Uani 1 1 d . . . . .
H30 H 1.176332 0.574434 0.250097 0.053 Uiso 1 1 calc R . . . .
C4 C 0.8725(7) 0.3342(7) 0.3110(5) 0.0562(18) Uani 1 1 d . . . . .
H4 H 0.962547 0.342855 0.313670 0.067 Uiso 1 1 calc R . . . .
C24 C 0.2889(6) 0.6590(5) 0.0281(4) 0.0435(14) Uani 1 1 d . . . . .
H24A H 0.264783 0.601504 -0.029734 0.065 Uiso 1 1 calc GR . . . .
H24B H 0.297181 0.729976 0.016388 0.065 Uiso 1 1 calc GR . . . .
H24C H 0.218482 0.636754 0.058389 0.065 Uiso 1 1 calc GR . . . .
C7 C 0.3481(6) 0.1354(4) 0.2882(4) 0.0374(12) Uani 1 1 d . . . . .
C3 C 0.8418(6) 0.3698(7) 0.3869(5) 0.0556(18) Uani 1 1 d . . . . .
H3 H 0.911406 0.406850 0.442963 0.067 Uiso 1 1 calc R . . . .
C20 C 0.0244(5) 0.3049(5) 0.0302(5) 0.0459(15) Uani 1 1 d . . . . .
H20A H 0.020408 0.372865 0.065358 0.069 Uiso 1 1 calc GR . . . .
H20B H -0.063376 0.242447 0.014295 0.069 Uiso 1 1 calc GR . . . .
H20C H 0.046763 0.315856 -0.025595 0.069 Uiso 1 1 calc GR . . . .
C29 C 1.0974(6) 0.6330(6) 0.3450(4) 0.0472(15) Uani 1 1 d . . . . .
H29 H 1.166585 0.641440 0.396126 0.057 Uiso 1 1 calc R . . . .
C26 C 0.5287(6) 0.6967(5) 0.0370(4) 0.0413(13) Uani 1 1 d . . . . .
H26A H 0.617847 0.713133 0.076898 0.062 Uiso 1 1 calc GR . . . .
H26B H 0.531393 0.761085 0.015499 0.062 Uiso 1 1 calc GR . . . .
H26C H 0.503597 0.631383 -0.015248 0.062 Uiso 1 1 calc GR . . . .
C25 C 0.4631(7) 0.7718(5) 0.1748(4) 0.0459(14) Uani 1 1 d . . . . .
H25A H 0.396150 0.753223 0.208304 0.069 Uiso 1 1 calc GR . . . .
H25B H 0.465134 0.837878 0.156233 0.069 Uiso 1 1 calc GR . . . .
H25C H 0.552354 0.787291 0.214038 0.069 Uiso 1 1 calc GR . . . .
C22 C 0.0885(6) 0.2566(5) 0.1704(4) 0.0437(14) Uani 1 1 d . . . . .
H22A H 0.147916 0.228313 0.203593 0.065 Uiso 1 1 calc GR . . . .
H22B H -0.004764 0.201069 0.150647 0.065 Uiso 1 1 calc GR . . . .
H22C H 0.094233 0.326065 0.210337 0.065 Uiso 1 1 calc GR . . . .
C8 C 0.3123(9) 0.1040(5) 0.3609(5) 0.066(2) Uani 1 1 d . . . . .
H8 H 0.330534 0.159170 0.416219 0.080 Uiso 1 1 calc R . . . .
C21 C 0.1372(6) 0.1740(5) 0.0283(4) 0.0413(13) Uani 1 1 d . . . . .
H21A H 0.164600 0.189185 -0.025069 0.062 Uiso 1 1 calc GR . . . .
H21B H 0.047539 0.112993 0.008391 0.062 Uiso 1 1 calc GR . . . .
H21C H 0.202405 0.152825 0.064123 0.062 Uiso 1 1 calc GR . . . .
C33 C 0.8238(6) 0.8373(5) 0.3186(5) 0.0558(19) Uani 1 1 d D . . . .
C12 C 0.3155(8) 0.0529(5) 0.2069(5) 0.0537(17) Uani 1 1 d . . . . .
H12 H 0.339326 0.072987 0.155972 0.064 Uiso 1 1 calc R . . . .
C6 C 0.6424(8) 0.2663(10) 0.2282(5) 0.095(4) Uani 1 1 d . . . . .
H6 H 0.573985 0.229561 0.171592 0.115 Uiso 1 1 calc R . . . .
C11 C 0.2482(9) -0.0589(6) 0.2001(6) 0.070(2) Uani 1 1 d . . . . .
H11 H 0.223990 -0.114581 0.143915 0.084 Uiso 1 1 calc R . . . .
C10 C 0.2169(10) -0.0889(6) 0.2729(6) 0.077(3) Uani 1 1 d . . . . .
H10 H 0.172497 -0.165533 0.268032 0.092 Uiso 1 1 calc R . . . .
C9 C 0.2492(12) -0.0089(7) 0.3533(7) 0.096(4) Uani 1 1 d . . . . .
H9 H 0.228565 -0.030307 0.404551 0.116 Uiso 1 1 calc R . . . .
C5 C 0.7754(9) 0.2861(11) 0.2311(5) 0.100(4) Uani 1 1 d . . . . .
H5 H 0.797919 0.265687 0.176430 0.119 Uiso 1 1 calc R . . . .
C36 C 0.9172(18) 1.0639(10) 0.3360(14) 0.192(11) Uani 1 1 d D . . . .
H36 H 0.949219 1.141548 0.342375 0.231 Uiso 1 1 calc R . . A .
C38 C 0.8699(12) 0.8837(8) 0.2556(11) 0.129(5) Uani 1 1 d D . . . .
H38 H 0.868511 0.836289 0.200821 0.155 Uiso 1 1 calc R . . . .
C39 C 0.824(2) 0.9067(10) 0.3906(10) 0.182(9) Uani 1 1 d D . . B 1
H39 H 0.793143 0.879842 0.437401 0.218 Uiso 1 1 calc R . . B 1
C37 C 0.9181(12) 0.9963(10) 0.2688(16) 0.173(9) Uani 1 1 d D . . . .
H37 H 0.954193 1.024222 0.224168 0.208 Uiso 1 1 calc R . . . .
C40 C 0.869(3) 1.0226(12) 0.3991(14) 0.301(18) Uani 1 1 d D . . B 1
H40 H 0.865121 1.071943 0.450651 0.361 Uiso 1 1 calc R . . B 1

loop_
_atom_site_aniso_label
_atom_site_aniso_U_11
_atom_site_aniso_U_22
_atom_site_aniso_U_33
_atom_site_aniso_U_23
_atom_site_aniso_U_13
_atom_site_aniso_U_12
Br1 0.0273(2) 0.0296(3) 0.0298(2) 0.00697(19) 0.00554(18) 0.0140(2)
P1 0.0187(5) 0.0305(7) 0.0316(6) 0.0120(5) -0.0007(5) 0.0036(5)
Br2 0.0218(3) 0.0810(5) 0.0324(3) 0.0158(3) 0.0030(2) 0.0128(3)
P2 0.0290(6) 0.0243(6) 0.0255(6) 0.0074(5) 0.0054(5) 0.0150(5)
Cu2 0.0317(3) 0.0310(3) 0.0343(3) 0.0036(3) 0.0120(3) 0.0141(3)
Cu1 0.0274(3) 0.0390(4) 0.0285(3) 0.0052(3) 0.0045(2) 0.0096(3)
O2 0.0281(17) 0.0283(17) 0.0260(17) 0.0055(14) -0.0005(13) 0.0139(14)
O1 0.0179(15) 0.043(2) 0.0328(19) 0.0194(16) -0.0008(13) 0.0016(15)
C18 0.022(2) 0.029(2) 0.021(2) 0.0077(18) 0.0066(17) 0.0119(19)
C17 0.017(2) 0.035(3) 0.023(2) 0.0089(19) 0.0015(16) 0.0111(19)
C15 0.024(2) 0.026(2) 0.022(2) 0.0065(18) 0.0049(17) 0.0106(19)
C27 0.025(2) 0.035(3) 0.034(3) 0.017(2) 0.008(2) 0.008(2)
C1 0.034(3) 0.035(3) 0.026(2) 0.011(2) 0.0039(19) 0.022(2)
C14 0.017(2) 0.034(3) 0.028(2) 0.010(2) -0.0003(17) 0.0095(19)
C16 0.018(2) 0.032(2) 0.019(2) 0.0056(18) 0.0020(16) 0.0096(18)
C13 0.017(2) 0.035(3) 0.022(2) 0.0110(19) 0.0003(16) 0.0075(19)
C23 0.025(2) 0.030(2) 0.033(3) 0.013(2) 0.0049(19) 0.010(2)
C19 0.020(2) 0.031(3) 0.035(3) 0.013(2) 0.0050(19) 0.0080(19)
C32 0.035(3) 0.042(3) 0.035(3) 0.011(2) 0.004(2) 0.013(2)
C2 0.034(3) 0.069(4) 0.029(3) 0.001(3) 0.009(2) 0.014(3)
C28 0.030(3) 0.058(4) 0.034(3) 0.018(3) 0.007(2) 0.018(3)
C31 0.044(3) 0.049(3) 0.040(3) 0.012(3) 0.017(3) 0.019(3)
C30 0.032(3) 0.051(4) 0.058(4) 0.023(3) 0.017(3) 0.019(3)
C4 0.042(3) 0.099(6) 0.052(4) 0.034(4) 0.019(3) 0.048(4)
C24 0.034(3) 0.039(3) 0.053(4) 0.023(3) -0.002(3) 0.012(2)
C7 0.043(3) 0.025(2) 0.041(3) 0.010(2) 0.001(2) 0.017(2)
C3 0.030(3) 0.082(5) 0.043(3) 0.005(3) 0.005(3) 0.019(3)
C20 0.019(2) 0.047(3) 0.062(4) 0.026(3) -0.004(2) 0.003(2)
C29 0.026(3) 0.072(4) 0.048(3) 0.028(3) 0.010(2) 0.020(3)
C26 0.046(3) 0.044(3) 0.042(3) 0.025(3) 0.019(3) 0.017(3)
C25 0.048(3) 0.040(3) 0.051(4) 0.007(3) 0.015(3) 0.024(3)
C22 0.032(3) 0.053(4) 0.048(3) 0.021(3) 0.019(2) 0.012(3)
C8 0.105(6) 0.033(3) 0.049(4) 0.009(3) 0.024(4) 0.014(4)
C21 0.031(3) 0.031(3) 0.044(3) 0.001(2) 0.002(2) 0.003(2)
C33 0.034(3) 0.032(3) 0.080(5) 0.016(3) -0.017(3) 0.007(3)
C12 0.072(5) 0.038(3) 0.046(4) 0.007(3) 0.008(3) 0.024(3)
C6 0.060(5) 0.195(11) 0.030(3) -0.011(5) -0.002(3) 0.084(6)
C11 0.083(6) 0.035(3) 0.070(5) -0.003(3) -0.009(4) 0.025(4)
C10 0.101(7) 0.028(3) 0.080(6) 0.015(4) 0.005(5) 0.011(4)
C9 0.152(10) 0.046(4) 0.071(6) 0.024(4) 0.026(6) 0.014(5)
C5 0.071(5) 0.218(12) 0.033(4) 0.015(5) 0.016(3) 0.099(7)
C36 0.166(15) 0.040(6) 0.29(3) 0.067(11) -0.053(15) 0.006(8)
C38 0.103(8) 0.068(6) 0.227(15) 0.086(8) 0.075(9) 0.008(6)
C39 0.36(3) 0.061(7) 0.151(13) 0.036(8) 0.103(16) 0.093(12)
C37 0.074(7) 0.081(8) 0.36(3) 0.138(14) 0.030(12) -0.001(7)
C40 0.60(5) 0.055(8) 0.19(2) 0.008(10) 0.06(3) 0.119(18)

loop_
_atom_type_symbol
_atom_type_description
_atom_type_scat_dispersion_real
_atom_type_scat_dispersion_imag
_atom_type_scat_source
C C 0.0033 0.0016 'International Tables Vol C Tables 4.2.6.8 and 6.1.1.4'
H H 0.0000 0.0000 'International Tables Vol C Tables 4.2.6.8 and 6.1.1.4'
Br Br -0.2901 2.4595 'International Tables Vol C Tables 4.2.6.8 and 6.1.1.4'
Cu Cu 0.3201 1.2651 'International Tables Vol C Tables 4.2.6.8 and 6.1.1.4'
O O 0.0106 0.0060 'International Tables Vol C Tables 4.2.6.8 and 6.1.1.4'
P P 0.1023 0.0942 'International Tables Vol C Tables 4.2.6.8 and 6.1.1.4'

loop_
_geom_angle_atom_site_label_1
_geom_angle_atom_site_label_2
_geom_angle_atom_site_label_3
_geom_angle
_geom_angle_site_symmetry_1
_geom_angle_site_symmetry_3
_geom_angle_publ_flag
Cu2 Br1 Cu2 76.50(3) . 2_666 ?
Cu1 Br1 Cu2 76.83(3) . 2_666 ?
Cu1 Br1 Cu2 95.30(3) . . ?
O1 P1 Cu1 119.14(14) . . ?
O1 P1 C27 102.3(2) . . ?
O1 P1 C33 98.9(3) . . ?
C27 P1 Cu1 116.33(17) . . ?
C33 P1 Cu1 114.5(3) . . ?
C33 P1 C27 103.0(3) . . ?
Cu1 Br2 Cu2 82.86(3) . 2_666 ?
O2 P2 Cu2 116.33(13) . . ?
O2 P2 C1 101.8(2) . . ?
O2 P2 C7 96.7(2) . . ?
C1 P2 Cu2 118.76(17) . . ?
C1 P2 C7 104.0(3) . . ?
C7 P2 Cu2 116.1(2) . . ?
Br1 Cu2 Br1 103.50(3) . 2_666 ?
Br1 Cu2 Br2 98.68(3) . 2_666 ?
Br2 Cu2 Br1 93.81(3) 2_666 2_666 ?
P2 Cu2 Br1 126.52(5) . . ?
P2 Cu2 Br1 108.92(4) . 2_666 ?
P2 Cu2 Br2 119.77(5) . 2_666 ?
P1 Cu1 Br1 127.63(5) . . ?
P1 Cu1 Br2 125.54(5) . . ?
Br2 Cu1 Br1 106.48(3) . . ?
C15 O2 P2 121.3(3) . . ?
C13 O1 P1 123.2(3) . . ?
C17 C18 C13 115.5(4) . . ?
C17 C18 C23 122.5(4) . . ?
C13 C18 C23 122.0(4) . . ?
C16 C17 C18 126.2(4) . . ?
O2 C15 C14 119.9(4) . . ?
O2 C15 C16 118.6(4) . . ?
C14 C15 C16 121.3(4) . . ?
C32 C27 P1 123.3(4) . . ?
C32 C27 C28 119.0(5) . . ?
C28 C27 P1 117.6(4) . . ?
C2 C1 P2 119.8(4) . . ?
C2 C1 C6 117.7(5) . . ?
C6 C1 P2 122.2(4) . . ?
C13 C14 C15 120.5(4) . . ?
C17 C16 C15 115.4(4) . . ?
C17 C16 C19 122.6(4) . . ?
C15 C16 C19 122.0(4) . . ?
O1 C13 C18 119.3(4) . . ?
O1 C13 C14 119.5(4) . . ?
C14 C13 C18 121.1(4) . . ?
C18 C23 C24 111.4(4) . . ?
C18 C23 C25 109.2(4) . . ?
C26 C23 C18 110.3(4) . . ?
C26 C23 C24 108.0(5) . . ?
C26 C23 C25 111.3(5) . . ?
C25 C23 C24 106.6(5) . . ?
C20 C19 C16 111.4(4) . . ?
C20 C19 C22 107.1(5) . . ?
C20 C19 C21 107.5(5) . . ?
C22 C19 C16 110.1(4) . . ?
C22 C19 C21 110.2(5) . . ?
C21 C19 C16 110.5(4) . . ?
C27 C32 C31 120.1(5) . . ?
C1 C2 C3 120.4(6) . . ?
C29 C28 C27 120.3(5) . . ?
C30 C31 C32 120.6(6) . . ?
C29 C30 C31 120.2(6) . . ?
C3 C4 C5 119.7(6) . . ?
C8 C7 P2 118.5(5) . . ?
C8 C7 C12 118.7(6) . . ?
C12 C7 P2 122.8(5) . . ?
C4 C3 C2 120.8(6) . . ?
C30 C29 C28 119.8(5) . . ?
C7 C8 C9 120.0(7) . . ?
C38 C33 P1 124.4(7) . . ?
C39 C33 P1 119.6(8) . . ?
C39 C33 C38 115.7(10) . . ?
C7 C12 C11 120.2(7) . . ?
C1 C6 C5 121.1(6) . . ?
C10 C11 C12 120.6(7) . . ?
C11 C10 C9 119.8(7) . . ?
C10 C9 C8 120.6(8) . . ?
C4 C5 C6 120.1(6) . . ?
C37 C36 C40 117.1(12) . . ?
C33 C38 C37 122.1(15) . . ?
C33 C39 C40 119.9(13) . . ?
C36 C37 C38 123.4(18) . . ?
C36 C40 C39 121.6(13) . . ?

loop_
_geom_bond_atom_site_label_1
_geom_bond_atom_site_label_2
_geom_bond_distance
_geom_bond_site_symmetry_2
_geom_bond_publ_flag
Br1 Cu2 2.4619(10) . ?
Br1 Cu2 2.7368(10) 2_666 ?
Br1 Cu1 2.3927(10) . ?
P1 Cu1 2.1587(15) . ?
P1 O1 1.645(4) . ?
P1 C27 1.815(5) . ?
P1 C33 1.800(6) . ?
Br2 Cu2 2.4719(10) 2_666 ?
Br2 Cu1 2.3599(10) . ?
P2 Cu2 2.1842(14) . ?
P2 O2 1.646(3) . ?
P2 C1 1.816(5) . ?
P2 C7 1.820(5) . ?
O2 C15 1.383(6) . ?
O1 C13 1.381(6) . ?
C18 C17 1.395(6) . ?
C18 C13 1.402(6) . ?
C18 C23 1.536(7) . ?
C17 C16 1.390(7) . ?
C15 C14 1.389(6) . ?
C15 C16 1.401(6) . ?
C27 C32 1.375(8) . ?
C27 C28 1.402(7) . ?
C1 C2 1.362(7) . ?
C1 C6 1.366(8) . ?
C14 C13 1.388(7) . ?
C16 C19 1.534(6) . ?
C23 C24 1.543(7) . ?
C23 C26 1.525(7) . ?
C23 C25 1.540(8) . ?
C19 C20 1.524(7) . ?
C19 C22 1.533(7) . ?
C19 C21 1.533(8) . ?
C32 C31 1.383(8) . ?
C2 C3 1.390(8) . ?
C28 C29 1.383(8) . ?
C31 C30 1.375(9) . ?
C30 C29 1.368(9) . ?
C4 C3 1.337(9) . ?
C4 C5 1.342(10) . ?
C7 C8 1.374(9) . ?
C7 C12 1.392(8) . ?
C8 C9 1.396(10) . ?
C33 C38 1.360(14) . ?
C33 C39 1.305(13) . ?
C12 C11 1.392(10) . ?
C6 C5 1.386(10) . ?
C11 C10 1.354(12) . ?
C10 C9 1.366(12) . ?
C36 C37 1.24(3) . ?
C36 C40 1.340(17) . ?
C38 C37 1.367(12) . ?
C39 C40 1.423(19) . ?

loop_
_smtbx_masks_void_nr
_smtbx_masks_void_average_x
_smtbx_masks_void_average_y
_smtbx_masks_void_average_z
_smtbx_masks_void_volume
_smtbx_masks_void_count_electrons
_smtbx_masks_void_content
1 0.500 1.000 -0.443 320.9 158.3 '1 CH2Cl2'
